data_4329958
loop_
_publ_author_name
'Claudio Schrenk'
'Florian Winter'
'Rainer P\"ottgen'
'Andreas Schnepf'

_publ_section_title
;
 {Sn9[Si(SiMe3)3]2}2-: A Metalloid Tin Cluster Compound With a Sn9 Core of
 Oxidation State Zero
;
_journal_name_full 'Inorganic Chemistry'
_journal_page_first 8583
_journal_page_last 8588
_journal_paper_doi 10.1021/ic3011647
_journal_volume 51
_journal_year 2012
_chemical_formula_sum 'C62 H142 Li2 N0 O11 Si8 Sn9'
_chemical_formula_weight 2370.57
_chemical_name_systematic
; 
 ? 
;
_space_group_IT_number 4
_symmetry_cell_setting monoclinic
_symmetry_space_group_name_Hall 'P 2yb'
_symmetry_space_group_name_H-M 'P 1 21 1'
_atom_sites_solution_hydrogens geom
_atom_sites_solution_primary direct
_atom_sites_solution_secondary difmap
_audit_creation_method SHELXL-97
_cell_angle_alpha 90.00
_cell_angle_beta 104.93(3)
_cell_angle_gamma 90.00
_cell_formula_units_Z 2
_cell_length_a 14.949(3)
_cell_length_b 15.745(3)
_cell_length_c 21.602(4)
_cell_measurement_reflns_used 74627
_cell_measurement_temperature 149(2)
_cell_measurement_theta_max 28.42
_cell_measurement_theta_min 1.50
_cell_volume 4912.9(18)
_computing_structure_refinement 'SHELXL-97 (Sheldrick, 1997)'
_computing_structure_solution 'SHELXS-97 (Sheldrick, 1990)'
_diffrn_ambient_temperature 149(2)
_diffrn_measured_fraction_theta_full 0.980
_diffrn_measured_fraction_theta_max 0.980
_diffrn_radiation_monochromator graphite
_diffrn_radiation_source 'fine-focus sealed tube'
_diffrn_radiation_type MoK\a
_diffrn_radiation_wavelength 0.71073
_diffrn_reflns_av_R_equivalents 0.0560
_diffrn_reflns_av_sigmaI/netI 0.0419
_diffrn_reflns_limit_h_max 19
_diffrn_reflns_limit_h_min -19
_diffrn_reflns_limit_k_max 20
_diffrn_reflns_limit_k_min -20
_diffrn_reflns_limit_l_max 28
_diffrn_reflns_limit_l_min -28
_diffrn_reflns_number 42542
_diffrn_reflns_theta_full 27.95
_diffrn_reflns_theta_max 27.95
_diffrn_reflns_theta_min 1.62
_exptl_absorpt_coefficient_mu 2.387
_exptl_absorpt_correction_T_max 0.6369
_exptl_absorpt_correction_T_min 0.4119
_exptl_absorpt_correction_type numerical
_exptl_crystal_colour black
_exptl_crystal_density_diffrn 1.603
_exptl_crystal_description fragment
_exptl_crystal_F_000 2340
_exptl_crystal_size_max 0.45
_exptl_crystal_size_mid 0.40
_exptl_crystal_size_min 0.35
_refine_diff_density_max 0.778
_refine_diff_density_min -0.867
_refine_diff_density_rms 0.094
_refine_ls_abs_structure_details 'Flack H D (1983), Acta Cryst. A39, 876-881'
_refine_ls_abs_structure_Flack 0.007(19)
_refine_ls_extinction_method none
_refine_ls_goodness_of_fit_ref 1.078
_refine_ls_hydrogen_treatment constr
_refine_ls_matrix_type full
_refine_ls_number_parameters 805
_refine_ls_number_reflns 22650
_refine_ls_number_restraints 1
_refine_ls_restrained_S_all 1.078
_refine_ls_R_factor_all 0.0425
_refine_ls_R_factor_gt 0.0394
_refine_ls_shift/su_max 0.001
_refine_ls_shift/su_mean 0.000
_refine_ls_structure_factor_coef Fsqd
_refine_ls_weighting_details 'calc w=1/[\s^2^(Fo^2^)+(0.0573P)^2^+2.6684P] where P=(Fo^2^+2Fc^2^)/3'
_refine_ls_weighting_scheme calc
_refine_ls_wR_factor_gt 0.0999
_refine_ls_wR_factor_ref 0.1023
_reflns_number_gt 21053
_reflns_number_total 22650
_reflns_threshold_expression >2sigma(I)
_cod_data_source_file ic3011647_si_002.cif
_cod_data_source_block jh04mon
_cod_original_cell_volume 4912.6(17)
_cod_database_code 4329958

loop_
_symmetry_equiv_pos_as_xyz
'x, y, z'
'-x, y+1/2, -z'

loop_
_atom_site_label
_atom_site_type_symbol
_atom_site_fract_x
_atom_site_fract_y
_atom_site_fract_z
_atom_site_U_iso_or_equiv
_atom_site_adp_type
_atom_site_occupancy
_atom_site_symmetry_multiplicity
_atom_site_calc_flag
_atom_site_refinement_flags
_atom_site_disorder_assembly
_atom_site_disorder_group
Sn1 Sn 0.67783(2) 0.69431(2) 0.813725(17) 0.03756(8) Uani 1 1 d . . .
Sn2 Sn 0.70296(3) 0.83234(3) 0.638989(18) 0.04347(9) Uani 1 1 d . . .
Sn3 Sn 0.76921(3) 0.86209(2) 0.852600(18) 0.04084(8) Uani 1 1 d . . .
Sn4 Sn 0.87939(3) 0.70615(3) 0.84184(2) 0.04270(9) Uani 1 1 d . . .
Sn5 Sn 0.81776(3) 0.68602(2) 0.703182(18) 0.04023(8) Uani 1 1 d . . .
Sn6 Sn 0.88898(3) 0.85529(2) 0.755267(19) 0.04219(9) Uani 1 1 d . . .
Sn7 Sn 0.58366(3) 0.83991(3) 0.736206(18) 0.04287(9) Uani 1 1 d . . .
Sn8 Sn 0.61548(3) 0.67423(3) 0.674587(19) 0.04392(9) Uani 1 1 d . . .
Sn9 Sn 0.72652(4) 0.96812(3) 0.73581(2) 0.04981(10) Uani 1 1 d . . .
Si2 Si 0.57749(10) 0.67510(10) 0.89512(7) 0.0370(3) Uani 1 1 d . . .
Si21 Si 0.48624(15) 0.55397(13) 0.86444(11) 0.0584(5) Uani 1 1 d . . .
Si22 Si 0.47621(13) 0.78677(12) 0.90243(9) 0.0501(4) Uani 1 1 d . . .
Si23 Si 0.67682(15) 0.65431(15) 0.99604(10) 0.0601(5) Uani 1 1 d . . .
C21A C 0.4300(8) 0.5554(7) 0.7770(5) 0.091(3) Uani 1 1 d . . .
H21A H 0.3922 0.5041 0.7652 0.137 Uiso 1 1 calc R . .
H21B H 0.4777 0.5570 0.7532 0.137 Uiso 1 1 calc R . .
H21C H 0.3905 0.6057 0.7664 0.137 Uiso 1 1 calc R . .
C21B C 0.3925(7) 0.5422(6) 0.9072(5) 0.081(3) Uani 1 1 d . . .
H21D H 0.3569 0.4905 0.8923 0.121 Uiso 1 1 calc R . .
H21E H 0.3514 0.5916 0.8982 0.121 Uiso 1 1 calc R . .
H21F H 0.4204 0.5382 0.9534 0.121 Uiso 1 1 calc R . .
C21C C 0.5612(9) 0.4548(6) 0.8824(7) 0.105(4) Uani 1 1 d . . .
H21G H 0.5225 0.4044 0.8694 0.158 Uiso 1 1 calc R . .
H21H H 0.5909 0.4520 0.9285 0.158 Uiso 1 1 calc R . .
H21I H 0.6089 0.4571 0.8587 0.158 Uiso 1 1 calc R . .
C22A C 0.3730(6) 0.7851(7) 0.8303(4) 0.074(2) Uani 1 1 d . . .
H22A H 0.3310 0.8318 0.8335 0.111 Uiso 1 1 calc R . .
H22B H 0.3403 0.7309 0.8288 0.111 Uiso 1 1 calc R . .
H22C H 0.3941 0.7919 0.7912 0.111 Uiso 1 1 calc R . .
C22B C 0.4344(6) 0.7754(6) 0.9768(4) 0.072(2) Uani 1 1 d . . .
H22D H 0.3924 0.8223 0.9792 0.108 Uiso 1 1 calc R . .
H22E H 0.4875 0.7766 1.0145 0.108 Uiso 1 1 calc R . .
H22F H 0.4016 0.7213 0.9754 0.108 Uiso 1 1 calc R . .
C22C C 0.5316(6) 0.8946(5) 0.9067(5) 0.070(2) Uani 1 1 d . . .
H22G H 0.4862 0.9383 0.9097 0.105 Uiso 1 1 calc R . .
H22H H 0.5532 0.9041 0.8681 0.105 Uiso 1 1 calc R . .
H22I H 0.5843 0.8976 0.9446 0.105 Uiso 1 1 calc R . .
C23A C 0.7225(7) 0.7608(8) 1.0308(4) 0.093(3) Uani 1 1 d . . .
H23A H 0.7644 0.7526 1.0734 0.140 Uiso 1 1 calc R . .
H23B H 0.6706 0.7970 1.0342 0.140 Uiso 1 1 calc R . .
H23C H 0.7560 0.7881 1.0027 0.140 Uiso 1 1 calc R . .
C23B C 0.6187(7) 0.6008(7) 1.0523(4) 0.089(3) Uani 1 1 d . . .
H23D H 0.6631 0.5934 1.0940 0.133 Uiso 1 1 calc R . .
H23E H 0.5956 0.5451 1.0350 0.133 Uiso 1 1 calc R . .
H23F H 0.5668 0.6357 1.0573 0.133 Uiso 1 1 calc R . .
C23C C 0.7781(7) 0.5874(7) 0.9912(5) 0.094(3) Uani 1 1 d . . .
H23G H 0.8189 0.5795 1.0343 0.141 Uiso 1 1 calc R . .
H23H H 0.8124 0.6157 0.9640 0.141 Uiso 1 1 calc R . .
H23I H 0.7562 0.5320 0.9728 0.141 Uiso 1 1 calc R . .
Si5 Si 0.92523(11) 0.65126(10) 0.62877(8) 0.0394(3) Uani 1 1 d . . .
Si51 Si 0.88120(15) 0.51677(12) 0.58577(10) 0.0552(4) Uani 1 1 d . . .
C51A C 0.7522(6) 0.5054(6) 0.5646(5) 0.076(2) Uani 1 1 d . . .
H51A H 0.7350 0.4488 0.5466 0.114 Uiso 1 1 calc R . .
H51B H 0.7241 0.5486 0.5329 0.114 Uiso 1 1 calc R . .
H51C H 0.7301 0.5128 0.6032 0.114 Uiso 1 1 calc R . .
C51B C 0.9299(8) 0.4321(7) 0.6456(6) 0.096(3) Uiso 1 1 d . . .
H51D H 0.9108 0.3762 0.6268 0.144 Uiso 1 1 calc R . .
H51E H 0.9068 0.4398 0.6838 0.144 Uiso 1 1 calc R . .
H51F H 0.9976 0.4357 0.6577 0.144 Uiso 1 1 calc R . .
C51C C 0.9221(8) 0.4946(7) 0.5125(5) 0.097(4) Uani 1 1 d . . .
H51G H 0.9020 0.4377 0.4964 0.146 Uiso 1 1 calc R . .
H51H H 0.9899 0.4976 0.5233 0.146 Uiso 1 1 calc R . .
H51I H 0.8960 0.5368 0.4795 0.146 Uiso 1 1 calc R . .
Si52 Si 1.08009(13) 0.64261(14) 0.68775(10) 0.0555(4) Uani 1 1 d . . .
C52A C 1.0922(6) 0.5875(7) 0.7677(4) 0.083(3) Uani 1 1 d . . .
H52A H 1.1577 0.5850 0.7910 0.124 Uiso 1 1 calc R . .
H52B H 1.0674 0.5297 0.7603 0.124 Uiso 1 1 calc R . .
H52C H 1.0577 0.6193 0.7930 0.124 Uiso 1 1 calc R . .
C52B C 1.1506(6) 0.5803(6) 0.6429(4) 0.070(2) Uani 1 1 d . . .
H52D H 1.2150 0.5775 0.6685 0.106 Uiso 1 1 calc R . .
H52E H 1.1479 0.6082 0.6020 0.106 Uiso 1 1 calc R . .
H52F H 1.1255 0.5226 0.6350 0.106 Uiso 1 1 calc R . .
C52C C 1.1318(6) 0.7523(6) 0.7018(5) 0.080(3) Uani 1 1 d . . .
H52G H 1.1966 0.7481 0.7265 0.120 Uiso 1 1 calc R . .
H52H H 1.0971 0.7862 0.7257 0.120 Uiso 1 1 calc R . .
H52I H 1.1287 0.7795 0.6605 0.120 Uiso 1 1 calc R . .
Si53 Si 0.91714(14) 0.74842(12) 0.54554(9) 0.0524(4) Uani 1 1 d . . .
C53A C 1.0093(7) 0.7275(6) 0.5026(5) 0.081(3) Uani 1 1 d . . .
H53A H 1.0041 0.7691 0.4681 0.121 Uiso 1 1 calc R . .
H53B H 1.0015 0.6701 0.4844 0.121 Uiso 1 1 calc R . .
H53C H 1.0705 0.7322 0.5329 0.121 Uiso 1 1 calc R . .
C53B C 0.9315(6) 0.8601(5) 0.5745(4) 0.068(2) Uani 1 1 d . . .
H53D H 0.9276 0.8984 0.5381 0.101 Uiso 1 1 calc R . .
H53E H 0.9920 0.8667 0.6052 0.101 Uiso 1 1 calc R . .
H53F H 0.8824 0.8742 0.5953 0.101 Uiso 1 1 calc R . .
C53C C 0.8020(7) 0.7392(7) 0.4850(4) 0.079(2) Uani 1 1 d . . .
H53G H 0.7991 0.7800 0.4503 0.118 Uiso 1 1 calc R . .
H53H H 0.7523 0.7512 0.5058 0.118 Uiso 1 1 calc R . .
H53I H 0.7946 0.6815 0.4674 0.118 Uiso 1 1 calc R . .
Li1 Li 0.6319(11) 1.1465(9) 0.5033(7) 0.072(4) Uani 1 1 d . A .
O1 O 0.5509(4) 1.1682(4) 0.5585(3) 0.0742(16) Uani 1 1 d . . .
C11 C 0.5780(12) 1.1645(13) 0.6276(8) 0.064(4) Uiso 0.503(13) 1 d P A 1
H11A H 0.6247 1.1191 0.6418 0.077 Uiso 0.503(13) 1 calc PR A 1
H11B H 0.6064 1.2192 0.6450 0.077 Uiso 0.503(13) 1 calc PR A 1
C12 C 0.5018(15) 1.1483(15) 0.6507(10) 0.079(5) Uiso 0.503(13) 1 d P A 1
H12A H 0.5051 1.1825 0.6897 0.094 Uiso 0.503(13) 1 calc PR A 1
H12B H 0.5002 1.0875 0.6619 0.094 Uiso 0.503(13) 1 calc PR A 1
C13 C 0.4224(17) 1.1695(19) 0.6032(12) 0.097(7) Uiso 0.503(13) 1 d P A 1
H13A H 0.3921 1.2204 0.6156 0.116 Uiso 0.503(13) 1 calc PR A 1
H13B H 0.3777 1.1219 0.5951 0.116 Uiso 0.503(13) 1 calc PR A 1
C14 C 0.4578(13) 1.1876(13) 0.5440(9) 0.060(4) Uiso 0.503(13) 1 d P A 1
H14A H 0.4236 1.1525 0.5075 0.072 Uiso 0.503(13) 1 calc PR A 1
H14B H 0.4482 1.2481 0.5318 0.072 Uiso 0.503(13) 1 calc PR A 1
C15 C 0.5819(12) 1.1267(13) 0.6204(9) 0.065(4) Uiso 0.497(13) 1 d P A 2
H15A H 0.6257 1.1638 0.6508 0.078 Uiso 0.497(13) 1 calc PR A 2
H15B H 0.6138 1.0728 0.6160 0.078 Uiso 0.497(13) 1 calc PR A 2
C16 C 0.4972(12) 1.1094(13) 0.6445(8) 0.063(4) Uiso 0.497(13) 1 d P A 2
H16A H 0.4943 1.0488 0.6561 0.076 Uiso 0.497(13) 1 calc PR A 2
H16B H 0.4977 1.1447 0.6825 0.076 Uiso 0.497(13) 1 calc PR A 2
C17 C 0.4179(15) 1.1322(16) 0.5901(11) 0.080(5) Uiso 0.497(13) 1 d P A 2
H17A H 0.3781 1.0816 0.5771 0.096 Uiso 0.497(13) 1 calc PR A 2
H17B H 0.3804 1.1765 0.6041 0.096 Uiso 0.497(13) 1 calc PR A 2
C18 C 0.4475(15) 1.1623(15) 0.5370(11) 0.072(6) Uiso 0.497(13) 1 d P A 2
H18A H 0.4203 1.2188 0.5235 0.086 Uiso 0.497(13) 1 calc PR A 2
H18B H 0.4284 1.1226 0.5004 0.086 Uiso 0.497(13) 1 calc PR A 2
O2 O 0.6005(4) 1.0385(4) 0.4600(3) 0.0654(13) Uani 1 1 d . . .
C21 C 0.6181(13) 1.0206(11) 0.3985(9) 0.057(4) Uiso 0.503(13) 1 d P A 1
H21J H 0.6828 1.0343 0.3986 0.069 Uiso 0.503(13) 1 calc PR A 1
H21K H 0.5755 1.0529 0.3637 0.069 Uiso 0.503(13) 1 calc PR A 1
C22 C 0.553(2) 0.9053(18) 0.4344(15) 0.114(8) Uiso 0.503(13) 1 d P A 1
H22J H 0.5923 0.8696 0.4684 0.137 Uiso 0.503(13) 1 calc PR A 1
H22K H 0.4972 0.8719 0.4134 0.137 Uiso 0.503(13) 1 calc PR A 1
C23 C 0.5996(18) 0.9243(14) 0.3910(11) 0.084(6) Uiso 0.503(13) 1 d P A 1
H23J H 0.5624 0.9107 0.3472 0.101 Uiso 0.503(13) 1 calc PR A 1
H23K H 0.6585 0.8923 0.3996 0.101 Uiso 0.503(13) 1 calc PR A 1
C24 C 0.5228(15) 0.9857(12) 0.4651(10) 0.066(5) Uiso 0.503(13) 1 d P A 1
H24A H 0.4626 1.0083 0.4400 0.079 Uiso 0.503(13) 1 calc PR A 1
H24B H 0.5211 0.9763 0.5101 0.079 Uiso 0.503(13) 1 calc PR A 1
C25 C 0.642(3) 1.001(2) 0.4126(19) 0.135(13) Uiso 0.497(13) 1 d P A 2
H25A H 0.6979 0.9670 0.4328 0.162 Uiso 0.497(13) 1 calc PR A 2
H25B H 0.6578 1.0440 0.3839 0.162 Uiso 0.497(13) 1 calc PR A 2
C26 C 0.5000(13) 0.9302(11) 0.4118(8) 0.067(4) Uiso 0.497(13) 1 d P A 2
H26A H 0.4879 0.8691 0.4166 0.080 Uiso 0.497(13) 1 calc PR A 2
H26B H 0.4404 0.9593 0.3935 0.080 Uiso 0.497(13) 1 calc PR A 2
C27 C 0.5554(15) 0.9406(13) 0.3754(10) 0.074(5) Uiso 0.497(13) 1 d P A 2
H27A H 0.5220 0.9678 0.3347 0.089 Uiso 0.497(13) 1 calc PR A 2
H27B H 0.5788 0.8849 0.3653 0.089 Uiso 0.497(13) 1 calc PR A 2
C28 C 0.5514(15) 0.9708(13) 0.4793(9) 0.066(5) Uiso 0.497(13) 1 d P A 2
H28A H 0.5067 0.9917 0.5025 0.080 Uiso 0.497(13) 1 calc PR A 2
H28B H 0.5940 0.9296 0.5066 0.080 Uiso 0.497(13) 1 calc PR A 2
O3 O 0.7564(4) 1.1367(3) 0.5535(3) 0.0663(13) Uani 1 1 d . . .
C31 C 0.8042(6) 1.2065(5) 0.5896(4) 0.0670(19) Uani 1 1 d . A .
H31A H 0.7604 1.2458 0.6023 0.080 Uiso 1 1 calc R . .
H31B H 0.8400 1.2384 0.5645 0.080 Uiso 1 1 calc R . .
C32 C 0.8669(7) 1.1660(6) 0.6466(5) 0.081(2) Uani 1 1 d . . .
H32A H 0.8344 1.1564 0.6806 0.097 Uiso 1 1 calc R A .
H32B H 0.9221 1.2017 0.6641 0.097 Uiso 1 1 calc R . .
C33 C 0.8940(6) 1.0818(5) 0.6215(4) 0.069(2) Uani 1 1 d . A .
H33A H 0.9503 1.0880 0.6058 0.083 Uiso 1 1 calc R . .
H33B H 0.9047 1.0373 0.6550 0.083 Uiso 1 1 calc R . .
C34 C 0.8115(6) 1.0616(5) 0.5680(4) 0.0655(19) Uani 1 1 d . A .
H34A H 0.8313 1.0429 0.5298 0.079 Uiso 1 1 calc R . .
H34B H 0.7752 1.0153 0.5807 0.079 Uiso 1 1 calc R . .
O4 O 0.6334(4) 1.2430(4) 0.4497(3) 0.0704(14) Uani 1 1 d . . .
C41 C 0.5936(5) 1.3236(5) 0.4558(4) 0.0641(18) Uani 1 1 d . A .
H41A H 0.6118 1.3427 0.5010 0.077 Uiso 1 1 calc R . .
H41B H 0.5252 1.3202 0.4417 0.077 Uiso 1 1 calc R . .
C42 C 0.6299(7) 1.3854(5) 0.4132(4) 0.075(2) Uani 1 1 d . . .
H42A H 0.5806 1.4011 0.3748 0.090 Uiso 1 1 calc R A .
H42B H 0.6548 1.4376 0.4370 0.090 Uiso 1 1 calc R . .
C43 C 0.7039(8) 1.3364(8) 0.3957(7) 0.108(4) Uani 1 1 d . A .
H43A H 0.7078 1.3514 0.3520 0.130 Uiso 1 1 calc R . .
H43B H 0.7645 1.3478 0.4262 0.130 Uiso 1 1 calc R . .
C44 C 0.6779(8) 1.2489(6) 0.3988(5) 0.087(3) Uani 1 1 d . A .
H44A H 0.6352 1.2311 0.3577 0.104 Uiso 1 1 calc R . .
H44B H 0.7334 1.2120 0.4075 0.104 Uiso 1 1 calc R . .
Li2 Li 1.1679(9) 0.6656(8) 1.0404(6) 0.061(3) Uani 1 1 d . . .
O5 O 1.1520(5) 0.7569(3) 0.9802(3) 0.0713(15) Uani 1 1 d . A .
C51 C 1.1543(15) 0.8436(12) 0.9939(9) 0.075(5) Uiso 0.503(13) 1 d P A 1
H51J H 1.2187 0.8652 1.0048 0.091 Uiso 0.503(13) 1 calc PR A 1
H51K H 1.1268 0.8552 1.0301 0.091 Uiso 0.503(13) 1 calc PR A 1
C52 C 1.0941(14) 0.8867(11) 0.9292(8) 0.048(4) Uiso 0.503(13) 1 d P A 1
H52J H 1.0317 0.8617 0.9127 0.057 Uiso 0.503(13) 1 calc PR A 1
H52K H 1.0913 0.9494 0.9309 0.057 Uiso 0.503(13) 1 calc PR A 1
C53 C 1.1637(12) 0.8538(12) 0.8984(9) 0.064(4) Uiso 0.503(13) 1 d P A 1
H53J H 1.2256 0.8785 0.9173 0.077 Uiso 0.503(13) 1 calc PR A 1
H53K H 1.1459 0.8640 0.8516 0.077 Uiso 0.503(13) 1 calc PR A 1
C54 C 1.1592(13) 0.7388(13) 0.9178(9) 0.055(5) Uiso 0.503(13) 1 d P A 1
H54A H 1.1041 0.7094 0.8911 0.066 Uiso 0.503(13) 1 calc PR A 1
H54B H 1.2165 0.7077 0.9171 0.066 Uiso 0.503(13) 1 calc PR A 1
C55 C 1.0955(12) 0.8367(9) 0.9818(7) 0.058(4) Uiso 0.497(13) 1 d P A 2
H55A H 1.0289 0.8238 0.9755 0.070 Uiso 0.497(13) 1 calc PR A 2
H55B H 1.1186 0.8689 1.0221 0.070 Uiso 0.497(13) 1 calc PR A 2
C56 C 1.113(3) 0.882(3) 0.926(2) 0.133(16) Uiso 0.497(13) 1 d P A 2
H56A H 1.1594 0.9276 0.9412 0.159 Uiso 0.497(13) 1 calc PR A 2
H56B H 1.0553 0.9087 0.9008 0.159 Uiso 0.497(13) 1 calc PR A 2
C57 C 1.1486(13) 0.8223(13) 0.8845(9) 0.066(4) Uiso 0.497(13) 1 d P A 2
H57A H 1.1012 0.8109 0.8440 0.080 Uiso 0.497(13) 1 calc PR A 2
H57B H 1.2053 0.8445 0.8745 0.080 Uiso 0.497(13) 1 calc PR A 2
C58 C 1.1644(14) 0.7619(14) 0.9164(9) 0.058(5) Uiso 0.497(13) 1 d P A 2
H58A H 1.2299 0.7471 0.9199 0.069 Uiso 0.497(13) 1 calc PR A 2
H58B H 1.1267 0.7155 0.8916 0.069 Uiso 0.497(13) 1 calc PR A 2
O6 O 1.2951(4) 0.6614(3) 1.0865(3) 0.0624(13) Uani 1 1 d . A .
C61 C 1.3425(13) 0.7285(12) 1.1276(9) 0.051(4) Uiso 0.503(13) 1 d P A 1
H61A H 1.3844 0.7588 1.1064 0.061 Uiso 0.503(13) 1 calc PR A 1
H61B H 1.2969 0.7697 1.1358 0.061 Uiso 0.503(13) 1 calc PR A 1
C62 C 1.3934(10) 0.6941(9) 1.1855(7) 0.057(3) Uiso 0.503(13) 1 d P A 1
H62A H 1.3536 0.6806 1.2144 0.069 Uiso 0.503(13) 1 calc PR A 1
H62B H 1.4440 0.7325 1.2077 0.069 Uiso 0.503(13) 1 calc PR A 1
C63 C 1.4336(17) 0.6079(17) 1.1596(13) 0.057(7) Uiso 0.503(13) 1 d P A 1
H63A H 1.4930 0.6189 1.1487 0.068 Uiso 0.503(13) 1 calc PR A 1
H63B H 1.4424 0.5616 1.1917 0.068 Uiso 0.503(13) 1 calc PR A 1
C64 C 1.361(2) 0.5882(17) 1.1038(13) 0.044(7) Uiso 0.503(13) 1 d P A 1
H64A H 1.3277 0.5370 1.1120 0.053 Uiso 0.503(13) 1 calc PR A 1
H64B H 1.3886 0.5757 1.0676 0.053 Uiso 0.503(13) 1 calc PR A 1
C65 C 1.4303(17) 0.7081(15) 1.1591(12) 0.096(7) Uiso 0.497(13) 1 d P A 2
H65A H 1.4795 0.7264 1.1389 0.115 Uiso 0.497(13) 1 calc PR A 2
H65B H 1.4433 0.7328 1.2027 0.115 Uiso 0.497(13) 1 calc PR A 2
C66 C 1.3265(16) 0.7394(14) 1.1152(11) 0.064(6) Uiso 0.497(13) 1 d P A 2
H66A H 1.2868 0.7608 1.1421 0.077 Uiso 0.497(13) 1 calc PR A 2
H66B H 1.3314 0.7829 1.0831 0.077 Uiso 0.497(13) 1 calc PR A 2
C67 C 1.427(2) 0.6221(18) 1.1620(15) 0.067(8) Uiso 0.497(13) 1 d P A 2
H67A H 1.4099 0.6038 1.2012 0.080 Uiso 0.497(13) 1 calc PR A 2
H67B H 1.4881 0.5973 1.1623 0.080 Uiso 0.497(13) 1 calc PR A 2
C68 C 1.351(2) 0.593(2) 1.0998(17) 0.061(11) Uiso 0.497(13) 1 d P A 2
H68A H 1.3790 0.5795 1.0641 0.073 Uiso 0.497(13) 1 calc PR A 2
H68B H 1.3167 0.5421 1.1087 0.073 Uiso 0.497(13) 1 calc PR A 2
O7 O 1.1307(3) 0.5590(3) 0.9943(3) 0.0572(12) Uani 1 1 d . A .
C71 C 1.1783(12) 0.5088(12) 0.9570(10) 0.057(5) Uiso 0.503(13) 1 d P A 1
H71A H 1.2391 0.4885 0.9830 0.068 Uiso 0.503(13) 1 calc PR A 1
H71B H 1.1866 0.5400 0.9191 0.068 Uiso 0.503(13) 1 calc PR A 1
C72 C 1.1050(12) 0.4327(10) 0.9372(9) 0.059(4) Uiso 0.503(13) 1 d P A 1
H72A H 1.1156 0.3989 0.9011 0.071 Uiso 0.503(13) 1 calc PR A 1
H72B H 1.1056 0.3947 0.9739 0.071 Uiso 0.503(13) 1 calc PR A 1
C73 C 1.0173(12) 0.4839(11) 0.9179(8) 0.048(3) Uiso 0.503(13) 1 d P A 1
H73A H 0.9615 0.4480 0.9130 0.057 Uiso 0.503(13) 1 calc PR A 1
H73B H 1.0130 0.5162 0.8779 0.057 Uiso 0.503(13) 1 calc PR A 1
C74 C 1.0334(13) 0.5431(14) 0.9775(9) 0.052(4) Uiso 0.503(13) 1 d P A 1
H74A H 0.9981 0.5966 0.9668 0.062 Uiso 0.503(13) 1 calc PR A 1
H74B H 1.0146 0.5147 1.0131 0.062 Uiso 0.503(13) 1 calc PR A 1
C78 C 1.1844(12) 0.4934(11) 0.9729(9) 0.053(4) Uiso 0.497(13) 1 d P A 2
H78A H 1.2094 0.4525 1.0079 0.063 Uiso 0.497(13) 1 calc PR A 2
H78B H 1.2368 0.5190 0.9593 0.063 Uiso 0.497(13) 1 calc PR A 2
C77 C 1.1182(14) 0.4491(13) 0.9166(11) 0.072(5) Uiso 0.497(13) 1 d P A 2
H77A H 1.1247 0.4713 0.8751 0.087 Uiso 0.497(13) 1 calc PR A 2
H77B H 1.1282 0.3869 0.9180 0.087 Uiso 0.497(13) 1 calc PR A 2
C76 C 1.030(3) 0.470(3) 0.927(2) 0.152(18) Uiso 0.497(13) 1 d P A 2
H76A H 0.9969 0.4178 0.9322 0.182 Uiso 0.497(13) 1 calc PR A 2
H76B H 0.9928 0.5009 0.8887 0.182 Uiso 0.497(13) 1 calc PR A 2
C75 C 1.0412(18) 0.5228(17) 0.9822(13) 0.076(8) Uiso 0.497(13) 1 d P A 2
H75A H 0.9934 0.5679 0.9744 0.091 Uiso 0.497(13) 1 calc PR A 2
H75B H 1.0352 0.4884 1.0193 0.091 Uiso 0.497(13) 1 calc PR A 2
O8 O 1.0904(4) 0.6759(3) 1.0977(2) 0.0641(13) Uani 1 1 d . A .
C81 C 1.1085(8) 0.6161(7) 1.1486(5) 0.090(3) Uani 1 1 d . . .
H81A H 1.1595 0.6360 1.1846 0.108 Uiso 1 1 calc R A .
H81B H 1.1258 0.5604 1.1338 0.108 Uiso 1 1 calc R . .
C82 C 1.0213(10) 0.6093(8) 1.1685(7) 0.108(4) Uani 1 1 d . A .
H82A H 0.9818 0.5636 1.1443 0.130 Uiso 1 1 calc R . .
H82B H 1.0344 0.5963 1.2149 0.130 Uiso 1 1 calc R . .
C83 C 0.9768(8) 0.6885(10) 1.1552(6) 0.112(4) Uani 1 1 d . . .
H83A H 0.9986 0.7286 1.1913 0.134 Uiso 1 1 calc R A .
H83B H 0.9087 0.6824 1.1464 0.134 Uiso 1 1 calc R . .
C84 C 1.0055(6) 0.7182(6) 1.0952(5) 0.080(3) Uani 1 1 d . A .
H84A H 0.9579 0.7025 1.0558 0.096 Uiso 1 1 calc R . .
H84B H 1.0141 0.7806 1.0959 0.096 Uiso 1 1 calc R . .
O11 O 0.7003(13) 0.4335(10) 0.7519(7) 0.213(7) Uani 1 1 d . . .
O12 O 0.2580(13) 1.0529(10) 0.6768(9) 0.188(6) Uani 1 1 d . . .
O13 O 0.673(2) 0.7921(18) 1.2657(14) 0.328(16) Uani 1 1 d . . .
C11C C 0.8246(10) 0.3644(8) 0.8133(9) 0.142(7) Uani 1 1 d . . .
H11C H 0.8097 0.3333 0.8493 0.170 Uiso 1 1 calc R . .
H11D H 0.8926 0.3717 0.8231 0.170 Uiso 1 1 calc R . .
C11D C 0.7820(9) 0.4417(7) 0.8058(7) 0.107(4) Uani 1 1 d . . .
H11E H 0.8242 0.4858 0.7967 0.129 Uiso 1 1 calc R . .
H11F H 0.7639 0.4579 0.8451 0.129 Uiso 1 1 calc R . .
C11B C 0.7161(11) 0.3560(8) 0.7178(6) 0.116(4) Uani 1 1 d . . .
H11G H 0.6618 0.3178 0.7110 0.139 Uiso 1 1 calc R . .
H11H H 0.7261 0.3708 0.6755 0.139 Uiso 1 1 calc R . .
C11A C 0.7921(12) 0.3174(9) 0.7547(8) 0.134(6) Uani 1 1 d . . .
H11I H 0.8412 0.3149 0.7316 0.161 Uiso 1 1 calc R . .
H11J H 0.7767 0.2585 0.7644 0.161 Uiso 1 1 calc R . .
C12B C 0.235(2) 1.011(3) 0.7696(13) 0.30(3) Uani 1 1 d . . .
H12C H 0.2369 0.9496 0.7804 0.363 Uiso 1 1 calc R . .
H12D H 0.2445 1.0428 0.8103 0.363 Uiso 1 1 calc R . .
C12D C 0.1648(13) 1.0387(17) 0.6763(10) 0.176(9) Uani 1 1 d . . .
H12E H 0.1267 1.0879 0.6566 0.212 Uiso 1 1 calc R . .
H12F H 0.1414 0.9877 0.6503 0.212 Uiso 1 1 calc R . .
C12C C 0.1573(19) 1.028(2) 0.7361(14) 0.210(13) Uani 1 1 d . . .
H12G H 0.1334 1.0798 0.7517 0.252 Uiso 1 1 calc R . .
H12H H 0.1141 0.9803 0.7376 0.252 Uiso 1 1 calc R . .
C12A C 0.3071(13) 1.0275(15) 0.7449(14) 0.181(10) Uani 1 1 d . . .
H12I H 0.3463 0.9766 0.7456 0.217 Uiso 1 1 calc R . .
H12J H 0.3457 1.0744 0.7680 0.217 Uiso 1 1 calc R . .
C13C C 0.778(2) 0.802(3) 1.2107(13) 0.33(3) Uani 1 1 d . . .
H13C H 0.8012 0.7503 1.1949 0.395 Uiso 1 1 calc R . .
H13D H 0.7841 0.8488 1.1812 0.395 Uiso 1 1 calc R . .
C13D C 0.691(2) 0.7916(18) 1.2037(12) 0.194(9) Uani 1 1 d . . .
H13E H 0.6718 0.7367 1.1820 0.232 Uiso 1 1 calc R . .
H13F H 0.6561 0.8376 1.1769 0.232 Uiso 1 1 calc R . .
C13A C 0.777(3) 0.819(3) 1.3041(12) 0.31(3) Uani 1 1 d . . .
H13G H 0.7778 0.8765 1.3228 0.374 Uiso 1 1 calc R . .
H13H H 0.8031 0.7782 1.3390 0.374 Uiso 1 1 calc R . .
C13B C 0.827(3) 0.818(3) 1.2590(16) 0.32(3) Uani 1 1 d . . .
H13I H 0.8566 0.8737 1.2573 0.383 Uiso 1 1 calc R . .
H13J H 0.8764 0.7742 1.2702 0.383 Uiso 1 1 calc R . .

loop_
_atom_site_aniso_label
_atom_site_aniso_U_11
_atom_site_aniso_U_22
_atom_site_aniso_U_33
_atom_site_aniso_U_23
_atom_site_aniso_U_13
_atom_site_aniso_U_12
Sn1 0.03487(18) 0.04381(19) 0.03736(17) 0.00189(14) 0.01539(14) -0.00217(14)
Sn2 0.0458(2) 0.0532(2) 0.03428(17) 0.00285(15) 0.01552(15) -0.00034(17)
Sn3 0.0469(2) 0.04247(18) 0.03626(18) -0.00512(14) 0.01636(15) -0.00240(15)
Sn4 0.03486(19) 0.0491(2) 0.0443(2) 0.00570(15) 0.01051(15) 0.00316(15)
Sn5 0.03628(19) 0.0460(2) 0.04295(19) -0.00777(15) 0.01837(15) -0.00164(15)
Sn6 0.0409(2) 0.0461(2) 0.04321(19) -0.00305(15) 0.01742(15) -0.00984(16)
Sn7 0.0381(2) 0.0524(2) 0.04048(19) 0.00329(16) 0.01449(15) 0.00883(16)
Sn8 0.0391(2) 0.0519(2) 0.04226(19) -0.00895(16) 0.01306(15) -0.00894(16)
Sn9 0.0656(3) 0.03694(18) 0.0509(2) 0.00338(16) 0.0224(2) 0.00286(18)
Si2 0.0362(7) 0.0414(7) 0.0362(7) 0.0014(6) 0.0143(6) -0.0021(6)
Si21 0.0632(12) 0.0546(10) 0.0675(12) -0.0102(8) 0.0348(10) -0.0185(9)
Si22 0.0473(10) 0.0567(10) 0.0518(10) -0.0014(8) 0.0228(8) 0.0048(7)
Si23 0.0538(11) 0.0769(13) 0.0481(10) 0.0200(9) 0.0103(8) -0.0030(9)
C21A 0.095(7) 0.107(7) 0.075(6) -0.026(5) 0.028(5) -0.054(6)
C21B 0.082(6) 0.090(6) 0.089(6) -0.021(5) 0.054(5) -0.037(5)
C21C 0.133(10) 0.051(5) 0.151(11) 0.005(5) 0.071(9) -0.005(5)
C22A 0.057(5) 0.097(6) 0.070(5) 0.013(4) 0.020(4) 0.015(4)
C22B 0.078(5) 0.082(5) 0.072(5) -0.011(4) 0.049(4) 0.000(4)
C22C 0.083(6) 0.052(4) 0.086(6) -0.009(4) 0.045(5) 0.006(4)
C23A 0.092(7) 0.126(8) 0.049(4) 0.005(5) -0.005(4) -0.036(6)
C23B 0.088(7) 0.120(8) 0.058(5) 0.038(5) 0.018(4) -0.017(6)
C23C 0.076(6) 0.114(8) 0.088(7) 0.041(6) 0.014(5) 0.032(6)
Si5 0.0378(8) 0.0418(7) 0.0431(8) -0.0065(6) 0.0185(6) -0.0023(6)
Si51 0.0599(12) 0.0461(9) 0.0658(12) -0.0144(8) 0.0274(9) -0.0037(8)
C51A 0.068(5) 0.083(5) 0.078(6) -0.036(4) 0.019(4) -0.019(4)
C51C 0.116(8) 0.092(7) 0.103(8) -0.049(6) 0.065(7) -0.018(6)
Si52 0.0383(9) 0.0747(12) 0.0563(10) -0.0086(9) 0.0173(8) 0.0035(8)
C52A 0.062(5) 0.134(9) 0.050(4) 0.006(5) 0.011(4) 0.025(5)
C52B 0.052(4) 0.089(5) 0.080(5) -0.009(4) 0.033(4) 0.007(4)
C52C 0.043(4) 0.105(7) 0.089(6) -0.034(5) 0.012(4) -0.012(4)
Si53 0.0577(11) 0.0563(10) 0.0537(10) 0.0038(7) 0.0331(9) 0.0018(8)
C53A 0.101(7) 0.081(5) 0.086(6) 0.011(4) 0.069(5) 0.014(5)
C53B 0.086(5) 0.053(4) 0.079(5) 0.007(3) 0.049(4) -0.008(4)
C53C 0.078(6) 0.105(7) 0.056(4) 0.012(4) 0.023(4) 0.016(5)
Li1 0.079(9) 0.073(8) 0.069(8) 0.005(6) 0.026(7) -0.011(7)
O1 0.053(3) 0.112(5) 0.055(3) 0.019(3) 0.011(2) 0.009(3)
O2 0.062(3) 0.074(3) 0.060(3) 0.004(2) 0.018(3) -0.012(3)
O3 0.059(3) 0.052(3) 0.084(4) 0.002(2) 0.012(3) 0.004(2)
C31 0.060(5) 0.064(4) 0.080(5) -0.001(4) 0.025(4) -0.006(3)
C32 0.091(7) 0.076(5) 0.071(5) -0.005(4) 0.012(5) -0.015(5)
C33 0.067(5) 0.078(5) 0.063(5) 0.027(4) 0.021(4) 0.005(4)
C34 0.068(5) 0.051(4) 0.077(5) 0.011(3) 0.020(4) 0.007(3)
O4 0.073(4) 0.069(3) 0.078(4) 0.011(3) 0.036(3) 0.014(3)
C41 0.051(4) 0.072(4) 0.068(5) -0.013(4) 0.012(3) 0.006(3)
C42 0.084(6) 0.057(4) 0.071(5) -0.003(4) -0.002(4) -0.001(4)
C43 0.100(8) 0.094(7) 0.146(11) 0.024(7) 0.061(8) -0.008(6)
C44 0.094(7) 0.083(6) 0.100(7) 0.006(5) 0.054(6) 0.014(5)
Li2 0.064(7) 0.062(7) 0.060(7) -0.005(5) 0.020(6) 0.002(5)
O5 0.105(5) 0.053(3) 0.059(3) 0.004(2) 0.026(3) 0.002(3)
O6 0.053(3) 0.047(2) 0.086(4) -0.008(2) 0.016(3) -0.002(2)
O7 0.047(3) 0.050(2) 0.078(3) -0.008(2) 0.023(2) -0.0028(19)
O8 0.066(3) 0.067(3) 0.061(3) 0.010(2) 0.019(2) 0.023(3)
C81 0.101(7) 0.100(7) 0.076(6) 0.039(5) 0.037(5) 0.049(6)
C82 0.132(11) 0.105(8) 0.103(8) 0.031(7) 0.059(8) 0.010(7)
C83 0.077(7) 0.160(12) 0.110(8) 0.033(9) 0.045(6) 0.034(8)
C84 0.073(6) 0.086(6) 0.081(6) 0.022(5) 0.021(4) 0.035(5)
O11 0.262(16) 0.182(13) 0.147(11) -0.045(9) -0.034(10) 0.084(12)
O12 0.191(14) 0.198(13) 0.209(15) 0.042(12) 0.111(13) 0.023(11)
O13 0.49(5) 0.33(3) 0.24(3) -0.10(2) 0.23(3) -0.09(3)
C11C 0.098(9) 0.071(7) 0.219(18) 0.021(9) -0.025(10) 0.009(6)
C11D 0.106(9) 0.077(6) 0.127(10) -0.005(6) 0.009(8) 0.008(6)
C11B 0.167(13) 0.084(7) 0.094(8) -0.002(6) 0.029(8) 0.003(8)
C11A 0.164(14) 0.077(7) 0.179(15) 0.018(9) 0.078(12) 0.054(9)
C12B 0.19(3) 0.53(7) 0.16(2) 0.17(3) -0.02(2) -0.07(4)
C12D 0.105(13) 0.28(3) 0.135(15) -0.019(17) 0.013(11) 0.006(15)
C12C 0.20(3) 0.28(3) 0.18(2) -0.06(2) 0.11(2) -0.10(2)
C12A 0.084(12) 0.180(18) 0.24(3) 0.011(18) -0.021(14) -0.003(11)
C13C 0.20(3) 0.65(9) 0.13(2) 0.03(3) 0.029(19) -0.20(4)
C13D 0.19(2) 0.22(3) 0.16(2) 0.013(18) 0.025(19) 0.01(2)
C13A 0.46(6) 0.35(5) 0.091(15) -0.09(2) -0.01(2) 0.03(4)
C13B 0.33(5) 0.38(5) 0.18(3) -0.09(3) -0.04(3) -0.14(4)

loop_
_atom_type_symbol
_atom_type_description
_atom_type_scat_dispersion_real
_atom_type_scat_dispersion_imag
_atom_type_scat_source
C C 0.0033 0.0016 'International Tables Vol C Tables 4.2.6.8 and 6.1.1.4'
H H 0.0000 0.0000 'International Tables Vol C Tables 4.2.6.8 and 6.1.1.4'
Li Li -0.0003 0.0001 'International Tables Vol C Tables 4.2.6.8 and 6.1.1.4'
N N 0.0061 0.0033 'International Tables Vol C Tables 4.2.6.8 and 6.1.1.4'
O O 0.0106 0.0060 'International Tables Vol C Tables 4.2.6.8 and 6.1.1.4'
Si Si 0.0817 0.0704 'International Tables Vol C Tables 4.2.6.8 and 6.1.1.4'
Sn Sn -0.6537 1.4246 'International Tables Vol C Tables 4.2.6.8 and 6.1.1.4'

loop_
_geom_angle_atom_site_label_1
_geom_angle_atom_site_label_2
_geom_angle_atom_site_label_3
_geom_angle
Si2 Sn1 Sn4 127.52(4)
Si2 Sn1 Sn8 126.46(4)
Sn4 Sn1 Sn8 105.00(3)
Si2 Sn1 Sn7 101.44(4)
Sn4 Sn1 Sn7 112.42(2)
Sn8 Sn1 Sn7 61.64(2)
Si2 Sn1 Sn3 102.33(4)
Sn4 Sn1 Sn3 60.907(16)
Sn8 Sn1 Sn3 112.65(2)
Sn7 Sn1 Sn3 65.97(3)
Sn9 Sn2 Sn5 106.27(3)
Sn9 Sn2 Sn8 113.57(2)
Sn5 Sn2 Sn8 58.568(19)
Sn9 Sn2 Sn7 58.253(17)
Sn5 Sn2 Sn7 94.434(18)
Sn8 Sn2 Sn7 59.461(16)
Sn9 Sn2 Sn6 56.583(19)
Sn5 Sn2 Sn6 56.853(19)
Sn8 Sn2 Sn6 103.677(18)
Sn7 Sn2 Sn6 89.95(2)
Sn9 Sn3 Sn1 106.06(3)
Sn9 Sn3 Sn4 113.49(2)
Sn1 Sn3 Sn4 58.378(19)
Sn9 Sn3 Sn6 58.324(19)
Sn1 Sn3 Sn6 94.644(16)
Sn4 Sn3 Sn6 59.573(16)
Sn9 Sn3 Sn7 56.37(2)
Sn1 Sn3 Sn7 56.687(14)
Sn4 Sn3 Sn7 103.213(19)
Sn6 Sn3 Sn7 89.91(2)
Sn5 Sn4 Sn1 75.14(3)
Sn5 Sn4 Sn3 97.71(2)
Sn1 Sn4 Sn3 60.715(16)
Sn5 Sn4 Sn6 60.164(16)
Sn1 Sn4 Sn6 97.56(2)
Sn3 Sn4 Sn6 61.79(2)
Si5 Sn5 Sn4 125.07(4)
Si5 Sn5 Sn8 128.52(4)
Sn4 Sn5 Sn8 105.01(3)
Si5 Sn5 Sn6 101.75(4)
Sn4 Sn5 Sn6 61.797(16)
Sn8 Sn5 Sn6 112.63(2)
Si5 Sn5 Sn2 104.30(4)
Sn4 Sn5 Sn2 112.59(2)
Sn8 Sn5 Sn2 60.910(19)
Sn6 Sn5 Sn2 65.97(3)
Sn9 Sn6 Sn5 106.49(2)
Sn9 Sn6 Sn4 112.75(2)
Sn5 Sn6 Sn4 58.04(2)
Sn9 Sn6 Sn3 58.461(19)
Sn5 Sn6 Sn3 94.273(16)
Sn4 Sn6 Sn3 58.635(15)
Sn9 Sn6 Sn2 56.51(2)
Sn5 Sn6 Sn2 57.174(15)
Sn4 Sn6 Sn2 102.93(2)
Sn3 Sn6 Sn2 89.96(2)
Sn9 Sn7 Sn1 107.00(3)
Sn9 Sn7 Sn8 113.24(2)
Sn1 Sn7 Sn8 58.44(2)
Sn9 Sn7 Sn2 58.486(18)
Sn1 Sn7 Sn2 94.634(18)
Sn8 Sn7 Sn2 58.870(14)
Sn9 Sn7 Sn3 56.790(18)
Sn1 Sn7 Sn3 57.342(19)
Sn8 Sn7 Sn3 103.530(17)
Sn2 Sn7 Sn3 90.17(2)
Sn1 Sn8 Sn5 74.84(3)
Sn1 Sn8 Sn2 97.41(2)
Sn5 Sn8 Sn2 60.522(16)
Sn1 Sn8 Sn7 59.916(14)
Sn5 Sn8 Sn7 97.09(2)
Sn2 Sn8 Sn7 61.67(2)
Sn7 Sn9 Sn2 63.26(2)
Sn7 Sn9 Sn6 99.09(2)
Sn2 Sn9 Sn6 66.91(3)
Sn7 Sn9 Sn3 66.84(3)
Sn2 Sn9 Sn3 98.98(2)
Sn6 Sn9 Sn3 63.22(2)
Si23 Si2 Si21 109.64(10)
Si23 Si2 Si22 108.01(10)
Si21 Si2 Si22 106.86(10)
Si23 Si2 Sn1 108.04(8)
Si21 Si2 Sn1 107.36(7)
Si22 Si2 Sn1 116.80(7)
C21A Si21 C21B 107.6(5)
C21A Si21 C21C 107.8(6)
C21B Si21 C21C 107.1(5)
C21A Si21 Si2 110.9(3)
C21B Si21 Si2 113.4(3)
C21C Si21 Si2 110.0(4)
C22B Si22 C22C 106.5(4)
C22B Si22 C22A 108.9(4)
C22C Si22 C22A 108.0(5)
C22B Si22 Si2 110.4(3)
C22C Si22 Si2 113.3(3)
C22A Si22 Si2 109.7(3)
C23B Si23 C23C 107.6(5)
C23B Si23 C23A 108.8(5)
C23C Si23 C23A 107.9(6)
C23B Si23 Si2 112.5(3)
C23C Si23 Si2 111.0(4)
C23A Si23 Si2 109.0(3)
Si51 Si5 Si53 109.47(10)
Si51 Si5 Si52 107.53(10)
Si53 Si5 Si52 107.71(10)
Si51 Si5 Sn5 106.26(8)
Si53 Si5 Sn5 114.74(8)
Si52 Si5 Sn5 110.90(8)
C51B Si51 C51C 107.3(5)
C51B Si51 C51A 107.1(5)
C51C Si51 C51A 108.4(5)
C51B Si51 Si5 110.6(4)
C51C Si51 Si5 112.7(3)
C51A Si51 Si5 110.5(3)
C52B Si52 C52C 107.5(4)
C52B Si52 C52A 107.1(4)
C52C Si52 C52A 109.5(5)
C52B Si52 Si5 110.9(3)
C52C Si52 Si5 110.0(3)
C52A Si52 Si5 111.8(3)
C53B Si53 C53A 107.2(4)
C53B Si53 C53C 108.2(4)
C53A Si53 C53C 107.5(5)
C53B Si53 Si5 112.4(3)
C53A Si53 Si5 111.4(3)
C53C Si53 Si5 109.9(3)
O3 Li1 O4 104.3(7)
O3 Li1 O1 109.8(8)
O4 Li1 O1 109.9(8)
O3 Li1 O2 106.5(8)
O4 Li1 O2 116.3(8)
O1 Li1 O2 109.9(7)
C14 O1 C11 104.0(11)
C14 O1 C15 111.9(11)
C11 O1 C15 24.8(8)
C14 O1 C18 16.9(11)
C11 O1 C18 108.1(12)
C15 O1 C18 108.5(12)
C14 O1 Li1 130.8(10)
C11 O1 Li1 125.2(9)
C15 O1 Li1 112.7(9)
C18 O1 Li1 123.9(11)
C12 C11 O1 110.0(14)
C11 C12 C13 108.4(19)
C12 C13 C14 104.3(19)
O1 C14 C13 108.3(15)
O1 C15 C16 107.5(13)
C17 C16 C15 104.6(15)
C18 C17 C16 111.8(18)
C17 C18 O1 106.4(17)
C28 O2 C21 110.8(11)
C28 O2 C25 104.4(18)
C21 O2 C25 20.4(17)
C28 O2 C24 20.6(10)
C21 O2 C24 107.2(11)
C25 O2 C24 108.3(17)
C28 O2 Li1 126.7(9)
C21 O2 Li1 122.3(9)
C25 O2 Li1 127.1(16)
C24 O2 Li1 124.3(9)
O2 C21 C23 102.5(14)
C23 C22 C24 112(2)
C22 C23 C21 105(2)
O2 C24 C22 96.3(16)
O2 C25 C27 99(2)
C27 C26 C28 105.8(17)
C26 C27 C25 109(2)
O2 C28 C26 101.3(14)
C31 O3 C34 109.8(6)
C31 O3 Li1 121.8(7)
C34 O3 Li1 128.0(7)
O3 C31 C32 104.0(7)
C31 C32 C33 104.2(7)
C34 C33 C32 102.6(7)
O3 C34 C33 108.0(7)
C41 O4 C44 107.6(6)
C41 O4 Li1 125.5(7)
C44 O4 Li1 126.7(7)
O4 C41 C42 106.8(6)
C43 C42 C41 103.1(7)
C44 C43 C42 105.1(8)
O4 C44 C43 106.4(9)
O6 Li2 O8 110.7(7)
O6 Li2 O5 108.3(7)
O8 Li2 O5 112.8(7)
O6 Li2 O7 110.5(7)
O8 Li2 O7 105.2(7)
O5 Li2 O7 109.3(7)
O6 Li2 C66 28.1(5)
O8 Li2 C66 99.1(7)
O5 Li2 C66 91.1(7)
O7 Li2 C66 138.4(8)
C51 O5 C54 113.4(12)
C51 O5 C58 98.5(12)
C54 O5 C58 15.1(10)
C51 O5 C55 33.9(9)
C54 O5 C55 111.6(11)
C58 O5 C55 100.7(11)
C51 O5 Li2 126.9(9)
C54 O5 Li2 118.1(10)
C58 O5 Li2 131.9(10)
C55 O5 Li2 125.4(8)
O5 C51 C52 104.6(14)
C53 C52 C51 86.7(13)
C52 C53 C54 99.7(13)
O5 C54 C53 92.0(12)
C56 C55 O5 99.4(19)
C55 C56 C57 111(3)
C58 C57 C56 102(2)
C57 C58 O5 123.7(19)
C68 O6 C66 119.4(18)
C68 O6 C61 106.1(18)
C66 O6 C61 14.3(12)
C68 O6 C64 3(3)
C66 O6 C64 116.0(15)
C61 O6 C64 102.7(14)
C68 O6 Li2 128.0(17)
C66 O6 Li2 112.1(10)
C61 O6 Li2 124.2(9)
C64 O6 Li2 131.4(12)
C62 C61 O6 109.6(14)
C61 C62 C63 100.3(15)
C64 C63 C62 101.7(19)
C63 C64 O6 110(2)
C67 C65 C66 106(2)
O6 C66 C65 98.6(15)
O6 C66 Li2 39.9(7)
C65 C66 Li2 137.8(14)
C65 C67 C68 106(3)
O6 C68 C67 102(2)
C75 O7 C74 14.0(14)
C75 O7 C71 104.8(13)
C74 O7 C71 112.3(11)
C75 O7 C78 103.2(13)
C74 O7 C78 113.9(11)
C71 O7 C78 16.3(10)
C75 O7 Li2 124.8(12)
C74 O7 Li2 114.7(10)
C71 O7 Li2 129.6(9)
C78 O7 Li2 131.4(8)
O7 C71 C72 99.0(12)
C73 C72 C71 99.2(13)
C72 C73 C74 98.8(14)
O7 C74 C73 104.2(14)
O7 C78 C77 106.2(13)
C76 C77 C78 102(3)
C77 C76 C75 111(4)
O7 C75 C76 107(3)
C81 O8 C84 109.2(6)
C81 O8 Li2 114.8(6)
C84 O8 Li2 134.5(6)
O8 C81 C82 105.5(8)
C83 C82 C81 106.4(9)
C82 C83 C84 102.8(9)
O8 C84 C83 105.4(7)
C11D O11 C11B 105.2(12)
C12D O12 C12A 101.4(14)
C13D O13 C13A 95(2)
C11D C11C C11A 108.2(12)
C11C C11D O11 106.5(12)
C11A C11B O11 107.2(12)
C11B C11A C11C 109.2(11)
C12C C12B C12A 117(2)
C12C C12D O12 110.0(18)
C12B C12C C12D 107(2)
C12B C12A O12 101.5(16)
C13B C13C C13D 123(4)
C13B C13C C13A 40(3)
C13D C13C C13A 83(2)
C13C C13D O13 108(3)
C13B C13A O13 105.0(19)
C13B C13A C13C 32.1(15)
O13 C13A C13C 72.9(13)
C13C C13B C13A 108(4)

loop_
_geom_bond_atom_site_label_1
_geom_bond_atom_site_label_2
_geom_bond_distance
Sn1 Si2 2.6062(16)
Sn1 Sn4 2.9221(9)
Sn1 Sn8 2.9256(9)
Sn1 Sn7 2.9709(8)
Sn1 Sn3 2.9930(7)
Sn2 Sn9 2.9477(7)
Sn2 Sn5 2.9915(8)
Sn2 Sn8 3.0029(7)
Sn2 Sn7 3.0879(9)
Sn2 Sn6 3.2515(13)
Sn3 Sn9 2.9547(8)
Sn3 Sn4 2.9986(7)
Sn3 Sn6 3.0948(9)
Sn3 Sn7 3.2470(13)
Sn4 Sn5 2.9152(9)
Sn4 Sn6 3.0282(7)
Sn5 Si5 2.6067(16)
Sn5 Sn8 2.9321(9)
Sn5 Sn6 2.9807(7)
Sn6 Sn9 2.9503(8)
Sn7 Sn9 2.9403(7)
Sn7 Sn8 3.0215(7)
Si2 Si23 2.323(3)
Si2 Si21 2.339(2)
Si2 Si22 2.352(2)
Si21 C21A 1.860(10)
Si21 C21B 1.875(8)
Si21 C21C 1.902(11)
Si22 C22B 1.875(7)
Si22 C22C 1.881(8)
Si22 C22A 1.890(9)
Si23 C23B 1.867(8)
Si23 C23C 1.870(10)
Si23 C23A 1.891(11)
Si5 Si51 2.338(2)
Si5 Si53 2.340(2)
Si5 Si52 2.341(3)
Si51 C51B 1.870(12)
Si51 C51C 1.871(9)
Si51 C51A 1.872(9)
Si52 C52B 1.881(7)
Si52 C52C 1.884(10)
Si52 C52A 1.899(9)
Si53 C53B 1.860(8)
Si53 C53A 1.878(8)
Si53 C53C 1.879(10)
Li1 O3 1.903(17)
Li1 O4 1.914(15)
Li1 O1 1.936(16)
Li1 O2 1.940(16)
O1 C14 1.379(19)
O1 C11 1.444(17)
O1 C15 1.452(18)
O1 C18 1.50(2)
C11 C12 1.38(3)
C12 C13 1.39(3)
C13 C14 1.53(3)
C15 C16 1.51(2)
C16 C17 1.48(3)
C17 C18 1.41(3)
O2 C28 1.42(2)
O2 C21 1.448(18)
O2 C25 1.45(4)
O2 C24 1.46(2)
C21 C23 1.54(3)
C22 C23 1.34(3)
C22 C24 1.55(3)
C25 C27 1.64(4)
C26 C27 1.29(3)
C26 C28 1.60(3)
O3 C31 1.429(10)
O3 C34 1.429(9)
C31 C32 1.486(13)
C32 C33 1.527(13)
C33 C34 1.491(12)
O4 C41 1.422(9)
O4 C44 1.428(11)
C41 C42 1.531(13)
C42 C43 1.475(15)
C43 C44 1.438(15)
Li2 O6 1.906(14)
Li2 O8 1.908(14)
Li2 O5 1.911(14)
Li2 O7 1.958(14)
Li2 C66 2.76(3)
O5 C51 1.394(19)
O5 C54 1.408(19)
O5 C58 1.44(2)
O5 C55 1.519(16)
C51 C52 1.60(3)
C52 C53 1.47(3)
C53 C54 1.87(3)
C55 C56 1.48(4)
C56 C57 1.49(4)
C57 C58 1.16(3)
O6 C68 1.35(3)
O6 C66 1.40(2)
O6 C61 1.443(19)
O6 C64 1.50(3)
C61 C62 1.39(2)
C62 C63 1.64(3)
C63 C64 1.43(4)
C65 C67 1.36(4)
C65 C66 1.67(3)
C67 C68 1.59(5)
O7 C75 1.42(3)
O7 C74 1.43(2)
O7 C71 1.441(18)
O7 C78 1.455(18)
C71 C72 1.60(2)
C72 C73 1.50(3)
C73 C74 1.56(3)
C78 C77 1.53(3)
C77 C76 1.43(5)
C76 C75 1.43(5)
O8 C81 1.420(10)
O8 C84 1.422(9)
C81 C82 1.479(15)
C82 C83 1.408(17)
C83 C84 1.540(14)
O11 C11D 1.460(17)
O11 C11B 1.475(17)
O12 C12D 1.41(2)
O12 C12A 1.52(3)
O13 C13D 1.43(3)
O13 C13A 1.62(5)
C11C C11D 1.365(16)
C11C C11A 1.44(2)
C11B C11A 1.35(2)
C12B C12C 1.23(3)
C12B C12A 1.34(4)
C12D C12C 1.34(3)
C13C C13B 1.14(3)
C13C C13D 1.27(3)
C13C C13A 2.03(4)
C13A C13B 1.37(5)
